data_4021043
loop_
_publ_author_name
'Huw M. L. Davies'
'Rohan E. J. Beckwith'

_publ_section_title
;
 Catalytic Asymmetric Reactions for Organic Synthesis:
 The Combined C-H Activation/Siloxy-Cope Rearrangement
;
_journal_name_full 'Journal of Organic Chemistry'
_journal_page_first 9241
_journal_page_last 9247
_journal_paper_doi 10.1021/jo048429m
_journal_volume 69
_journal_year 2004
_chemical_formula_sum 'C26 H23 Br N4 O6'
_chemical_formula_weight 567.39
_chemical_name_common C26H23O6BrN4
_space_group_IT_number 1
_symmetry_cell_setting triclinic
_symmetry_space_group_name_Hall 'P 1'
_symmetry_space_group_name_H-M 'P 1'
_cell_angle_alpha 91.299(2)
_cell_angle_beta 94.067(3)
_cell_angle_gamma 90.194(3)
_cell_formula_units_Z 2
_cell_length_a 7.4630(5)
_cell_length_b 7.4633(5)
_cell_length_c 23.1431(15)
_cell_measurement_temperature 90(1)
_cell_volume 1285.45(15)
_diffrn_ambient_temperature 90(1)
_exptl_crystal_density_diffrn 1.466
_cod_depositor_comments
;
The following automatic conversions were performed:
'_symmetry_cell_setting' value 'Triclinic' changed to 'triclinic'
according to '/home/saulius/struct/CIF-dictionaries/cif_core.dic'
dictionary named 'cif_core.dic' version 2.4.1 from 2010-06-29.

Automatic conversion script
Id: cif_fix_enum 1527 2010-12-29 10:47:43Z saulius 
;
_cod_database_code 4021043

loop_
_symmetry_equiv_pos_as_xyz
'x, y, z'

loop_
_atom_site_label
_atom_site_type_symbol
_atom_site_fract_x
_atom_site_fract_y
_atom_site_fract_z
_atom_site_U_iso_or_equiv
_atom_site_adp_type
_atom_site_occupancy
_atom_site_symmetry_multiplicity
_atom_site_calc_flag
_atom_site_refinement_flags
_atom_site_disorder_assembly
_atom_site_disorder_group
Br1 Br 0.86748(12) 0.68921(9) 0.98177(3) 0.0758(4) Uani 1 1 d . . .
Br2 Br 0.33841(13) 2.18542(9) 1.04542(3) 0.0818(4) Uani 1 1 d . . .
O1 O 0.2601(6) -0.0062(6) 1.18570(19) 0.0376(11) Uani 1 1 d . . .
O2 O 0.0053(6) 0.1421(6) 1.16054(19) 0.0410(12) Uani 1 1 d . . .
O3 O 1.1313(6) -0.2403(5) 1.56713(17) 0.0307(10) Uani 1 1 d . . .
O4 O 1.0977(6) -0.0867(5) 1.64582(17) 0.0346(11) Uani 1 1 d . . .
O5 O 0.8575(6) 0.4977(5) 1.63628(15) 0.0288(10) Uani 1 1 d . . .
O6 O 0.7456(5) 0.6091(4) 1.55702(15) 0.0240(9) Uani 1 1 d . . .
O7 O 0.9661(7) 1.4702(8) 0.8444(2) 0.0539(14) Uani 1 1 d . . .
O8 O 1.2147(8) 1.6255(7) 0.8689(2) 0.0570(15) Uani 1 1 d . . .
O9 O 0.4910(5) 1.7600(4) 0.48054(15) 0.0219(9) Uani 1 1 d . . .
O10 O 0.3875(6) 1.8581(5) 0.39615(15) 0.0302(10) Uani 1 1 d . . .
O11 O 0.1213(6) 2.4164(5) 0.37177(17) 0.0355(11) Uani 1 1 d . . .
O12 O 0.1046(6) 2.6046(5) 0.44442(17) 0.0311(10) Uani 1 1 d . . .
N1 N 0.6451(6) 0.3800(5) 1.40376(17) 0.0198(10) Uani 1 1 d . . .
N2 N 0.7219(6) 0.4190(5) 1.46001(17) 0.0171(10) Uani 1 1 d . . .
H2B H 0.7183 0.5296 1.4739 0.021 Uiso 1 1 calc R . .
N3 N 1.0733(6) -0.1085(6) 1.5925(2) 0.0238(11) Uani 1 1 d . . .
N4 N 0.8191(6) 0.4833(5) 1.58456(18) 0.0169(10) Uani 1 1 d . . .
N5 N 0.5892(6) 2.0400(5) 0.62461(17) 0.0189(10) Uani 1 1 d . . .
N6 N 0.5133(6) 1.9760(6) 0.57128(17) 0.0225(11) Uani 1 1 d . . .
H6B H 0.5190 1.8615 0.5618 0.027 Uiso 1 1 calc R . .
N7 N 0.4202(6) 1.8777(5) 0.44908(18) 0.0214(11) Uani 1 1 d . . .
N8 N 0.1517(6) 2.4639(5) 0.4226(2) 0.0208(10) Uani 1 1 d . . .
C1 C 0.2465(9) 0.3200(8) 1.1931(2) 0.0292(14) Uani 1 1 d . . .
H1A H 0.1639 0.4155 1.1965 0.035 Uiso 1 1 calc R . .
C2 C 0.4176(8) 0.3514(7) 1.1987(2) 0.0237(13) Uani 1 1 d . . .
H2A H 0.4951 0.2510 1.1972 0.028 Uiso 1 1 calc R . .
C3 C 0.5043(8) 0.5329(7) 1.2073(2) 0.0229(13) Uani 1 1 d . . .
H3A H 0.4073 0.6236 1.2112 0.028 Uiso 1 1 calc R . .
C4 C 0.6291(8) 0.5394(6) 1.2640(2) 0.0144(11) Uani 1 1 d . . .
H4A H 0.7191 0.4413 1.2609 0.017 Uiso 1 1 calc R . .
C5 C 0.5159(7) 0.4962(7) 1.3155(2) 0.0207(12) Uani 1 1 d . . .
H5A H 0.4107 0.5768 1.3147 0.025 Uiso 1 1 calc R . .
H5B H 0.4704 0.3716 1.3107 0.025 Uiso 1 1 calc R . .
C6 C 0.6178(7) 0.5163(7) 1.3728(2) 0.0203(13) Uani 1 1 d . . .
H6A H 0.6623 0.6305 1.3860 0.024 Uiso 1 1 calc R . .
C7 C 0.1786(9) 0.1311(10) 1.1810(3) 0.0338(16) Uani 1 1 d . . .
C8 C -0.0763(10) -0.0292(9) 1.1422(3) 0.050(2) Uani 1 1 d . . .
H8A H -0.2000 -0.0098 1.1265 0.075 Uiso 1 1 calc R . .
H8B H -0.0769 -0.1080 1.1755 0.075 Uiso 1 1 calc R . .
H8C H -0.0071 -0.0850 1.1122 0.075 Uiso 1 1 calc R . .
C9 C 0.8009(7) 0.2914(6) 1.4932(2) 0.0160(11) Uani 1 1 d . . .
C10 C 0.8362(7) 0.1198(7) 1.4684(2) 0.0200(12) Uani 1 1 d . . .
H10A H 0.7986 0.0947 1.4289 0.024 Uiso 1 1 calc R . .
C11 C 0.9237(7) -0.0101(7) 1.5005(2) 0.0205(12) Uani 1 1 d . . .
H11A H 0.9482 -0.1237 1.4835 0.025 Uiso 1 1 calc R . .
C12 C 0.9757(7) 0.0283(6) 1.5583(2) 0.0172(12) Uani 1 1 d . . .
C13 C 0.9417(7) 0.1875(7) 1.5851(2) 0.0191(12) Uani 1 1 d . . .
H13A H 0.9767 0.2076 1.6250 0.023 Uiso 1 1 calc R . .
C14 C 0.8537(7) 0.3213(6) 1.5524(2) 0.0190(12) Uani 1 1 d . . .
C15 C 0.7322(8) 0.7125(7) 1.2743(2) 0.0187(13) Uani 1 1 d . . .
C16 C 0.9157(8) 0.7147(7) 1.2859(2) 0.0236(14) Uani 1 1 d . . .
H16A H 0.9798 0.6051 1.2842 0.028 Uiso 1 1 calc R . .
C17 C 1.0089(9) 0.8701(8) 1.3000(2) 0.0360(16) Uani 1 1 d . . .
H17A H 1.1357 0.8675 1.3073 0.043 Uiso 1 1 calc R . .
C18 C 0.9190(9) 1.0289(8) 1.3034(2) 0.0370(17) Uani 1 1 d . . .
H18A H 0.9831 1.1360 1.3143 0.044 Uiso 1 1 calc R . .
C19 C 0.7333(9) 1.0342(7) 1.2910(3) 0.0337(15) Uani 1 1 d . . .
H19A H 0.6712 1.1450 1.2922 0.040 Uiso 1 1 calc R . .
C20 C 0.6394(8) 0.8749(7) 1.2766(2) 0.0253(14) Uani 1 1 d . . .
H20A H 0.5128 0.8769 1.2685 0.030 Uiso 1 1 calc R . .
C21 C 0.5999(8) 0.5738(7) 1.1530(2) 0.0251(13) Uani 1 1 d . . .
C22 C 0.7578(9) 0.4894(8) 1.1411(2) 0.0302(15) Uani 1 1 d . . .
H22A H 0.8114 0.4075 1.1679 0.036 Uiso 1 1 calc R . .
C23 C 0.8390(9) 0.5233(8) 1.0902(2) 0.0353(16) Uani 1 1 d . . .
H23A H 0.9492 0.4677 1.0823 0.042 Uiso 1 1 calc R . .
C24 C 0.7544(11) 0.6417(8) 1.0507(2) 0.0381(18) Uani 1 1 d . . .
C25 C 0.5987(12) 0.7240(9) 1.0615(3) 0.049(2) Uani 1 1 d . . .
H25A H 0.5428 0.8026 1.0341 0.059 Uiso 1 1 calc R . .
C26 C 0.5209(10) 0.6919(8) 1.1136(3) 0.0349(17) Uani 1 1 d . . .
H26A H 0.4132 0.7516 1.1220 0.042 Uiso 1 1 calc R . .
C27 C 0.9797(12) 1.8005(12) 0.8399(3) 0.056(2) Uani 1 1 d . . .
H27A H 1.0621 1.8972 0.8382 0.067 Uiso 1 1 calc R . .
C28 C 0.8130(10) 1.8279(10) 0.8337(2) 0.0427(18) Uani 1 1 d . . .
H28A H 0.7347 1.7275 0.8345 0.051 Uiso 1 1 calc R . .
C29 C 0.7288(9) 2.0131(7) 0.8249(2) 0.0307(15) Uani 1 1 d . . .
H29A H 0.8270 2.1033 0.8218 0.037 Uiso 1 1 calc R . .
C30 C 0.6103(9) 2.0051(8) 0.7666(2) 0.0263(14) Uani 1 1 d . . .
H30A H 0.5248 1.9020 0.7679 0.032 Uiso 1 1 calc R . .
C31 C 0.7326(9) 1.9695(8) 0.7159(2) 0.0364(16) Uani 1 1 d . . .
H31A H 0.8040 2.0791 0.7104 0.044 Uiso 1 1 calc R . .
H31B H 0.8179 1.8729 0.7271 0.044 Uiso 1 1 calc R . .
C32 C 0.6360(8) 1.9184(7) 0.6603(2) 0.0254(13) Uani 1 1 d . . .
H32A H 0.6088 1.7962 0.6512 0.031 Uiso 1 1 calc R . .
C33 C 1.0479(11) 1.6115(10) 0.8502(3) 0.0427(19) Uani 1 1 d . . .
C34 C 1.3005(11) 1.4631(11) 0.8884(4) 0.064(2) Uani 1 1 d . . .
H34A H 1.4256 1.4890 0.9019 0.096 Uiso 1 1 calc R . .
H34B H 1.2977 1.3751 0.8562 0.096 Uiso 1 1 calc R . .
H34C H 1.2369 1.4146 0.9202 0.096 Uiso 1 1 calc R . .
C35 C 0.4312(7) 2.0921(7) 0.5346(2) 0.0172(12) Uani 1 1 d . . .
C36 C 0.3792(7) 2.0512(6) 0.4751(2) 0.0143(11) Uani 1 1 d . . .
C37 C 0.2914(7) 2.1729(6) 0.4391(2) 0.0167(11) Uani 1 1 d . . .
H37A H 0.2592 2.1414 0.3998 0.020 Uiso 1 1 calc R . .
C38 C 0.2508(7) 2.3398(6) 0.4606(2) 0.0157(11) Uani 1 1 d . . .
C39 C 0.3014(7) 2.3894(7) 0.5189(2) 0.0217(13) Uani 1 1 d . . .
H39A H 0.2749 2.5059 0.5332 0.026 Uiso 1 1 calc R . .
C40 C 0.3891(7) 2.2682(6) 0.5547(2) 0.0184(12) Uani 1 1 d . . .
H40A H 0.4225 2.3026 0.5938 0.022 Uiso 1 1 calc R . .
C41 C 0.5019(8) 2.1733(7) 0.7553(2) 0.0204(13) Uani 1 1 d . . .
C42 C 0.5825(9) 2.3369(8) 0.7515(3) 0.0334(16) Uani 1 1 d . . .
H42A H 0.7089 2.3482 0.7591 0.040 Uiso 1 1 calc R . .
C43 C 0.4812(10) 2.4860(8) 0.7369(3) 0.0419(18) Uani 1 1 d . . .
H43A H 0.5396 2.5986 0.7344 0.050 Uiso 1 1 calc R . .
C44 C 0.2973(11) 2.4751(9) 0.7257(3) 0.048(2) Uani 1 1 d . . .
H44A H 0.2295 2.5779 0.7148 0.058 Uiso 1 1 calc R . .
C45 C 0.2152(9) 2.3127(10) 0.7308(3) 0.0440(18) Uani 1 1 d . . .
H45A H 0.0883 2.3038 0.7243 0.053 Uiso 1 1 calc R . .
C46 C 0.3144(9) 2.1591(9) 0.7454(3) 0.0338(16) Uani 1 1 d . . .
H46A H 0.2557 2.0470 0.7485 0.041 Uiso 1 1 calc R . .
C47 C 0.6268(10) 2.0607(7) 0.8776(2) 0.0336(17) Uani 1 1 d . . .
C48 C 0.4715(10) 1.9678(8) 0.8872(2) 0.0379(17) Uani 1 1 d . . .
H48A H 0.4244 1.8803 0.8597 0.045 Uiso 1 1 calc R . .
C49 C 0.3836(11) 2.0037(9) 0.9380(2) 0.0470(19) Uani 1 1 d . . .
H49A H 0.2768 1.9414 0.9455 0.056 Uiso 1 1 calc R . .
C50 C 0.4571(12) 2.1323(8) 0.9766(2) 0.047(2) Uani 1 1 d . . .
C51 C 0.6109(12) 2.2232(8) 0.9675(3) 0.049(2) Uani 1 1 d . . .
H51A H 0.6572 2.3109 0.9950 0.059 Uiso 1 1 calc R . .
C52 C 0.6999(11) 2.1868(8) 0.9177(3) 0.0404(19) Uani 1 1 d . . .
H52A H 0.8087 2.2471 0.9113 0.048 Uiso 1 1 calc R . .

loop_
_atom_site_aniso_label
_atom_site_aniso_U_11
_atom_site_aniso_U_22
_atom_site_aniso_U_33
_atom_site_aniso_U_23
_atom_site_aniso_U_13
_atom_site_aniso_U_12
Br1 0.1488(10) 0.0560(5) 0.0266(4) 0.0012(3) 0.0354(5) -0.0252(6)
Br2 0.1685(11) 0.0531(5) 0.0296(4) -0.0010(3) 0.0467(5) 0.0180(6)
O1 0.033(3) 0.040(3) 0.040(3) -0.012(2) 0.007(2) -0.005(2)
O2 0.038(3) 0.035(3) 0.049(3) 0.000(2) -0.007(2) -0.006(2)
O3 0.038(3) 0.015(2) 0.039(2) -0.0031(17) -0.0033(19) 0.0161(19)
O4 0.052(3) 0.020(2) 0.029(2) 0.0001(16) -0.010(2) 0.012(2)
O5 0.048(3) 0.0196(19) 0.018(2) -0.0099(15) -0.0042(18) 0.0073(19)
O6 0.033(2) 0.0144(18) 0.024(2) -0.0005(15) 0.0002(18) 0.0099(18)
O7 0.040(3) 0.075(4) 0.048(3) 0.023(3) 0.009(2) 0.022(3)
O8 0.074(4) 0.046(3) 0.048(3) -0.007(2) -0.013(3) 0.019(3)
O9 0.031(2) 0.0120(18) 0.022(2) 0.0036(15) 0.0016(17) 0.0080(17)
O10 0.044(3) 0.029(2) 0.017(2) -0.0110(16) -0.0009(18) 0.009(2)
O11 0.046(3) 0.024(2) 0.033(2) 0.0033(18) -0.017(2) 0.009(2)
O12 0.037(3) 0.018(2) 0.037(2) -0.0074(17) -0.0014(19) 0.010(2)
N1 0.025(3) 0.021(2) 0.013(2) -0.0047(18) 0.0053(19) -0.004(2)
N2 0.024(3) 0.009(2) 0.018(2) 0.0015(17) 0.0026(19) 0.002(2)
N3 0.019(3) 0.022(2) 0.031(3) -0.005(2) 0.000(2) -0.001(2)
N4 0.019(3) 0.010(2) 0.021(2) 0.0017(17) -0.0024(19) 0.0034(19)
N5 0.023(3) 0.018(2) 0.017(2) 0.0023(18) 0.0041(19) 0.005(2)
N6 0.032(3) 0.022(2) 0.014(2) -0.0029(18) 0.0056(19) -0.003(2)
N7 0.028(3) 0.012(2) 0.024(3) -0.0037(19) -0.001(2) 0.005(2)
N8 0.017(3) 0.014(2) 0.031(3) 0.0054(19) -0.005(2) -0.001(2)
C1 0.035(4) 0.034(3) 0.018(3) -0.003(2) 0.001(3) 0.008(3)
C2 0.034(4) 0.022(3) 0.015(3) 0.001(2) -0.002(2) 0.004(3)
C3 0.024(3) 0.022(3) 0.022(3) -0.004(2) -0.003(2) -0.001(3)
C4 0.025(3) 0.007(2) 0.012(2) -0.0001(19) 0.001(2) 0.008(2)
C5 0.028(3) 0.017(3) 0.018(3) -0.001(2) 0.002(2) 0.005(2)
C6 0.032(3) 0.013(3) 0.017(3) -0.006(2) 0.011(2) -0.003(2)
C7 0.029(4) 0.057(5) 0.016(3) -0.011(3) 0.010(3) -0.007(4)
C8 0.047(5) 0.050(4) 0.050(4) -0.014(3) -0.007(4) -0.024(4)
C9 0.015(3) 0.011(2) 0.023(3) 0.008(2) 0.002(2) 0.002(2)
C10 0.021(3) 0.022(3) 0.017(3) -0.009(2) 0.007(2) -0.006(3)
C11 0.019(3) 0.017(3) 0.026(3) -0.001(2) 0.009(2) -0.001(2)
C12 0.010(3) 0.012(2) 0.030(3) 0.009(2) -0.001(2) 0.002(2)
C13 0.019(3) 0.023(3) 0.016(3) -0.006(2) 0.008(2) -0.008(3)
C14 0.019(3) 0.013(3) 0.025(3) -0.005(2) 0.007(2) -0.005(2)
C15 0.034(4) 0.013(3) 0.009(3) 0.001(2) 0.004(2) -0.001(3)
C16 0.030(4) 0.021(3) 0.020(3) 0.003(2) -0.001(3) 0.007(3)
C17 0.037(4) 0.042(4) 0.028(3) -0.003(3) -0.010(3) -0.006(3)
C18 0.052(5) 0.036(4) 0.022(3) -0.006(3) -0.002(3) -0.016(3)
C19 0.048(4) 0.016(3) 0.037(3) 0.008(2) 0.003(3) 0.003(3)
C20 0.029(4) 0.016(3) 0.031(3) 0.003(2) 0.002(3) -0.004(3)
C21 0.041(4) 0.011(3) 0.022(3) 0.001(2) -0.005(3) 0.001(3)
C22 0.043(4) 0.028(3) 0.019(3) -0.001(2) 0.004(3) -0.003(3)
C23 0.048(4) 0.027(3) 0.032(3) -0.008(3) 0.012(3) -0.009(3)
C24 0.079(5) 0.023(3) 0.012(3) 0.006(2) 0.006(3) -0.012(4)
C25 0.093(7) 0.030(4) 0.024(4) 0.004(3) 0.001(4) -0.013(4)
C26 0.060(5) 0.015(3) 0.028(4) -0.002(3) -0.004(3) 0.006(3)
C27 0.056(6) 0.082(6) 0.029(4) 0.010(4) 0.000(4) -0.024(5)
C28 0.053(5) 0.059(4) 0.017(3) 0.014(3) 0.000(3) 0.001(4)
C29 0.055(4) 0.013(3) 0.023(3) 0.002(2) -0.005(3) 0.024(3)
C30 0.045(4) 0.021(3) 0.014(3) -0.005(2) 0.006(3) -0.002(3)
C31 0.052(4) 0.037(3) 0.021(3) -0.001(3) 0.001(3) 0.022(3)
C32 0.043(4) 0.014(3) 0.019(3) 0.004(2) 0.005(3) 0.015(3)
C33 0.065(6) 0.036(4) 0.032(4) 0.023(3) 0.023(4) 0.037(4)
C34 0.062(6) 0.070(5) 0.058(5) 0.015(4) -0.017(4) 0.012(5)
C35 0.013(3) 0.018(3) 0.021(3) -0.004(2) 0.005(2) -0.002(2)
C36 0.014(3) 0.012(2) 0.018(3) 0.0024(19) 0.005(2) 0.002(2)
C37 0.015(3) 0.014(3) 0.022(3) 0.002(2) 0.001(2) 0.006(2)
C38 0.014(3) 0.016(3) 0.017(3) -0.001(2) 0.000(2) -0.002(2)
C39 0.015(3) 0.021(3) 0.030(3) -0.006(2) 0.009(2) -0.005(3)
C40 0.020(3) 0.017(3) 0.019(3) -0.005(2) 0.007(2) -0.005(2)
C41 0.030(3) 0.023(3) 0.008(3) 0.000(2) -0.001(2) 0.005(3)
C42 0.035(4) 0.026(3) 0.039(4) 0.002(3) 0.002(3) -0.003(3)
C43 0.059(5) 0.020(3) 0.046(4) -0.008(3) -0.001(4) 0.001(3)
C44 0.075(6) 0.025(4) 0.043(4) 0.004(3) -0.014(4) 0.026(4)
C45 0.037(4) 0.073(5) 0.021(3) -0.007(3) -0.002(3) 0.019(4)
C46 0.041(4) 0.037(4) 0.022(3) -0.007(3) -0.004(3) -0.008(3)
C47 0.079(5) 0.015(3) 0.007(3) 0.004(2) -0.002(3) 0.024(3)
C48 0.066(5) 0.029(3) 0.019(3) -0.003(2) 0.008(3) -0.001(3)
C49 0.074(5) 0.046(4) 0.023(3) 0.003(3) 0.014(3) 0.007(4)
C50 0.099(6) 0.029(4) 0.015(3) 0.007(3) 0.027(3) 0.015(4)
C51 0.102(7) 0.020(3) 0.027(4) -0.001(3) 0.007(4) 0.006(4)
C52 0.082(6) 0.017(3) 0.022(4) 0.009(3) -0.002(4) 0.009(3)

loop_
_geom_bond_atom_site_label_1
_geom_bond_atom_site_label_2
_geom_bond_distance
_geom_bond_site_symmetry_2
_geom_bond_publ_flag
Br1 C24 1.898(6) . ?
Br2 C50 1.911(6) . ?
O1 C7 1.196(8) . ?
O2 C7 1.349(8) . ?
O2 C8 1.456(7) . ?
O3 N3 1.230(6) . ?
O4 N3 1.241(6) . ?
O5 N4 1.213(5) . ?
O6 N4 1.253(5) . ?
O7 C33 1.216(9) . ?
O8 C33 1.292(9) . ?
O8 C34 1.439(9) . ?
O9 N7 1.249(5) . ?
O10 N7 1.237(5) . ?
O11 N8 1.227(5) . ?
O12 N8 1.218(6) . ?
N1 C6 1.267(7) . ?
N1 N2 1.408(6) . ?
N2 C9 1.348(6) . ?
N3 C12 1.469(7) . ?
N4 C14 1.439(6) . ?
N5 C32 1.274(7) . ?
N5 N6 1.394(6) . ?
N6 C35 1.346(7) . ?
N7 C36 1.458(6) . ?
N8 C38 1.459(6) . ?
C1 C2 1.294(8) . ?
C1 C7 1.510(9) . ?
C2 C3 1.502(7) . ?
C3 C21 1.524(8) . ?
C3 C4 1.555(7) . ?
C4 C15 1.507(7) . ?
C4 C5 1.549(8) . ?
C5 C6 1.484(7) . ?
C9 C14 1.412(7) . ?
C9 C10 1.425(7) . ?
C10 C11 1.374(8) . ?
C11 C12 1.390(7) . ?
C12 C13 1.361(7) . ?
C13 C14 1.403(7) . ?
C15 C16 1.377(8) . ?
C15 C20 1.400(8) . ?
C16 C17 1.371(8) . ?
C17 C18 1.368(9) . ?
C18 C19 1.396(9) . ?
C19 C20 1.399(7) . ?
C21 C22 1.380(8) . ?
C21 C26 1.386(8) . ?
C22 C23 1.391(8) . ?
C23 C24 1.404(9) . ?
C24 C25 1.352(11) . ?
C25 C26 1.400(10) . ?
C27 C28 1.260(10) . ?
C27 C33 1.519(11) . ?
C28 C29 1.533(9) . ?
C29 C47 1.518(9) . ?
C29 C30 1.560(7) . ?
C30 C41 1.514(8) . ?
C30 C31 1.556(9) . ?
C31 C32 1.472(7) . ?
C35 C40 1.428(7) . ?
C35 C36 1.429(7) . ?
C36 C37 1.382(7) . ?
C37 C38 1.373(7) . ?
C38 C39 1.414(7) . ?
C39 C40 1.377(7) . ?
C41 C42 1.366(8) . ?
C41 C46 1.405(9) . ?
C42 C43 1.383(9) . ?
C43 C44 1.380(10) . ?
C44 C45 1.368(10) . ?
C45 C46 1.401(10) . ?
C47 C48 1.383(9) . ?
C47 C52 1.390(8) . ?
C48 C49 1.408(9) . ?
C49 C50 1.382(9) . ?
C50 C51 1.363(11) . ?
C51 C52 1.392(10) . ?
